data_4112679
loop_
_publ_author_name
'Wei Lu'
'Michael C. W. Chan'
'Nianyong Zhu'
'Chi-Ming Che'
'Chuannan Li'
'Zheng Hui'

_publ_contact_author_address
;
Department of Chemistry, The University of Hong Kong, Pokfulam Road, 
Hong kong SAR, China
;
_publ_contact_author_name 'Chi-Ming Che (Prof.)'
_publ_section_title
;
 Structural and Spectroscopic Studies on Pt...Pt and \p-\p Interactions in
 Luminescent Multinuclear Cyclometalated Platinum(II) Homologues Tethered
 by Oligophosphine Auxiliaries
;
_journal_name_full 'Journal of the American Chemical Society'
_journal_page_first 7639
_journal_page_last 7651
_journal_paper_doi 10.1021/ja039727o
_journal_volume 126
_journal_year 2004
_chemical_formula_moiety 'C26 H30 Cl N3 O4 Pt'
_chemical_formula_sum 'C26 H30 Cl N3 O4 Pt'
_chemical_formula_weight 679.07
_chemical_name_systematic
;
?
;
_space_group_IT_number 2
_symmetry_cell_setting triclinic
_symmetry_space_group_name_Hall '-P 1'
_symmetry_space_group_name_H-M 'P -1'
_atom_sites_solution_hydrogens geom
_atom_sites_solution_primary direct
_atom_sites_solution_secondary difmap
_audit_creation_method SHELXL-97
_cell_angle_alpha 84.99(3)
_cell_angle_beta 79.19(3)
_cell_angle_gamma 73.45(3)
_cell_formula_units_Z 2
_cell_length_a 8.795(2)
_cell_length_b 9.913(2)
_cell_length_c 15.211(3)
_cell_measurement_reflns_used 0
_cell_measurement_temperature 253(2)
_cell_measurement_theta_max 0
_cell_measurement_theta_min 0
_cell_volume 1247.9(5)
_computing_cell_refinement Scalepack
_computing_data_collection Marcontrol
_computing_data_reduction Denzo
_computing_molecular_graphics 'Ortep-3 for Windows (Farrugia, 1997)'
_computing_publication_material 'WinGX publication routines (Farrugia, 1999)'
_computing_structure_refinement 'SHELXL-97 (Sheldrick, 1997)'
_computing_structure_solution SIR-97
_diffrn_ambient_temperature 253(2)
_diffrn_measured_fraction_theta_full 0.464
_diffrn_measured_fraction_theta_max 0.464
_diffrn_measurement_device_type 'marresearch IPDS mar300'
_diffrn_measurement_method Oscillation
_diffrn_radiation_monochromator graphite
_diffrn_radiation_source 'fine-focus sealed tube'
_diffrn_radiation_type MoK\a
_diffrn_radiation_wavelength 0.71069
_diffrn_reflns_av_R_equivalents 0.0543
_diffrn_reflns_av_sigmaI/netI 0.0941
_diffrn_reflns_limit_h_max 8
_diffrn_reflns_limit_h_min -7
_diffrn_reflns_limit_k_max 10
_diffrn_reflns_limit_k_min -10
_diffrn_reflns_limit_l_max 16
_diffrn_reflns_limit_l_min -16
_diffrn_reflns_number 3336
_diffrn_reflns_theta_full 24.86
_diffrn_reflns_theta_max 24.86
_diffrn_reflns_theta_min 1.36
_exptl_absorpt_coefficient_mu 5.767
_exptl_absorpt_correction_type none
_exptl_crystal_colour orange
_exptl_crystal_density_diffrn 1.807
_exptl_crystal_description prism
_exptl_crystal_F_000 668
_exptl_crystal_size_max 0.2
_exptl_crystal_size_mid 0.1
_exptl_crystal_size_min 0.05
_refine_diff_density_max 0.782
_refine_diff_density_min -1.294
_refine_diff_density_rms 0.200
_refine_ls_extinction_method none
_refine_ls_goodness_of_fit_ref 1.031
_refine_ls_hydrogen_treatment mixed
_refine_ls_matrix_type full
_refine_ls_number_parameters 151
_refine_ls_number_reflns 2011
_refine_ls_number_restraints 0
_refine_ls_restrained_S_all 1.031
_refine_ls_R_factor_all 0.0649
_refine_ls_R_factor_gt 0.0504
_refine_ls_shift/su_max 0.001
_refine_ls_shift/su_mean 0.000
_refine_ls_structure_factor_coef Fsqd
_refine_ls_weighting_details 'calc w=1/[\s^2^(Fo^2^)+(0.0836P)^2^+0.0000P] where P=(Fo^2^+2Fc^2^)/3'
_refine_ls_weighting_scheme calc
_refine_ls_wR_factor_gt 0.1254
_refine_ls_wR_factor_ref 0.1427
_reflns_number_gt 1619
_reflns_number_total 2011
_reflns_threshold_expression >2sigma(I)
_cod_data_source_file ja039727osi20040406_083915_1.cif
_cod_data_source_block Cpd6-mar786
_cod_database_code 4112679

loop_
_symmetry_equiv_pos_as_xyz
'x, y, z'
'-x, -y, -z'

loop_
_atom_site_label
_atom_site_type_symbol
_atom_site_fract_x
_atom_site_fract_y
_atom_site_fract_z
_atom_site_U_iso_or_equiv
_atom_site_adp_type
_atom_site_occupancy
_atom_site_symmetry_multiplicity
_atom_site_calc_flag
_atom_site_refinement_flags
Pt1 Pt 0.17229(7) 0.04441(8) 0.65410(4) 0.0408(3) Uani 1 1 d .
Cl1 Cl 0.0727(5) 0.0081(6) 0.8039(3) 0.0557(15) Uani 1 1 d .
O1 O 0.3499(14) 0.1565(16) 0.0862(8) 0.053(3) Uiso 1 1 d .
O2 O 0.1995(15) 0.4521(17) 0.0394(8) 0.060(3) Uiso 1 1 d .
O3 O 0.3351(15) 0.6503(17) 0.1115(8) 0.058(3) Uiso 1 1 d .
O4 O 0.3240(13) 0.4363(15) 0.2782(7) 0.045(3) Uiso 1 1 d .
N1 N 0.2427(18) 0.215(2) 0.6628(10) 0.043(4) Uiso 0.50 1 d P
C12' C 0.2427(18) 0.215(2) 0.6628(10) 0.043(4) Uiso 0.50 1 d P
N2 N 0.2625(16) 0.0650(18) 0.5284(8) 0.042(3) Uiso 1 1 d .
N3 N 0.4590(16) 0.1177(18) 0.2629(9) 0.043(3) Uiso 1 1 d .
C1 C 0.232(2) 0.297(2) 0.7365(12) 0.049(4) Uiso 1 1 d .
H1 H 0.1780 0.2741 0.7919 0.059 Uiso 1 1 calc R
C2 C 0.298(2) 0.409(2) 0.7300(12) 0.057(5) Uiso 1 1 d .
H2 H 0.2906 0.4590 0.7802 0.068 Uiso 1 1 calc R
C3 C 0.375(2) 0.444(3) 0.6482(12) 0.059(5) Uiso 1 1 d .
H3 H 0.4201 0.5191 0.6438 0.071 Uiso 1 1 calc R
C4 C 0.387(2) 0.374(2) 0.5729(12) 0.049(4) Uiso 1 1 d .
H4 H 0.4382 0.4020 0.5181 0.059 Uiso 1 1 calc R
C5 C 0.322(2) 0.258(2) 0.5791(11) 0.046(4) Uiso 1 1 d .
C6 C 0.3289(19) 0.175(2) 0.5017(11) 0.040(4) Uiso 1 1 d .
C7 C 0.3916(17) 0.1919(19) 0.4150(9) 0.031(3) Uiso 1 1 d .
H7 H 0.4354 0.2673 0.3984 0.037 Uiso 1 1 calc R
C8 C 0.3937(18) 0.104(2) 0.3506(10) 0.036(4) Uiso 1 1 d .
C9 C 0.3217(19) -0.012(2) 0.3786(12) 0.048(4) Uiso 1 1 d .
H9 H 0.3178 -0.0750 0.3377 0.057 Uiso 1 1 calc R
C10 C 0.2601(18) -0.024(2) 0.4677(10) 0.034(4) Uiso 1 1 d .
C11 C 0.1807(18) -0.135(2) 0.5103(10) 0.036(4) Uiso 1 1 d .
C12 C 0.1295(16) -0.1273(17) 0.6003(8) 0.030(3) Uiso 0.50 1 d P
N1' N 0.1295(16) -0.1273(17) 0.6003(8) 0.030(3) Uiso 0.50 1 d P
C13 C 0.054(2) -0.221(3) 0.6407(14) 0.061(5) Uiso 1 1 d .
H13 H 0.0188 -0.2174 0.7023 0.073 Uiso 1 1 calc R
C14 C 0.027(2) -0.320(3) 0.5962(12) 0.055(5) Uiso 1 1 d .
H14 H -0.0285 -0.3813 0.6269 0.066 Uiso 1 1 calc R
C15 C 0.080(2) -0.331(3) 0.5065(12) 0.058(5) Uiso 1 1 d .
H15 H 0.0636 -0.4012 0.4753 0.070 Uiso 1 1 calc R
C16 C 0.156(2) -0.236(2) 0.4642(12) 0.054(5) Uiso 1 1 d .
H16 H 0.1923 -0.2403 0.4027 0.065 Uiso 1 1 calc R
C17 C 0.481(2) 0.010(2) 0.1967(11) 0.051(4) Uiso 1 1 d .
H17A H 0.4903 -0.0806 0.2276 0.061 Uiso 1 1 calc R
H17B H 0.5815 0.0049 0.1556 0.061 Uiso 1 1 calc R
C18 C 0.345(2) 0.042(3) 0.1437(13) 0.061(5) Uiso 1 1 d .
H18A H 0.3544 -0.0395 0.1096 0.073 Uiso 1 1 calc R
H18B H 0.2426 0.0611 0.1843 0.073 Uiso 1 1 calc R
C19 C 0.217(3) 0.208(3) 0.0409(14) 0.073(6) Uiso 1 1 d .
H19A H 0.1177 0.2321 0.0842 0.087 Uiso 1 1 calc R
H19B H 0.2111 0.1361 0.0034 0.087 Uiso 1 1 calc R
C20 C 0.234(2) 0.335(3) -0.0151(13) 0.060(5) Uiso 1 1 d .
H20A H 0.3429 0.3173 -0.0480 0.072 Uiso 1 1 calc R
H20B H 0.1608 0.3546 -0.0580 0.072 Uiso 1 1 calc R
C21 C 0.245(3) 0.573(3) -0.0059(14) 0.067(5) Uiso 1 1 d .
H21A H 0.3575 0.5442 -0.0330 0.080 Uiso 1 1 calc R
H21B H 0.1824 0.6071 -0.0536 0.080 Uiso 1 1 calc R
C22 C 0.220(3) 0.685(3) 0.0524(13) 0.065(5) Uiso 1 1 d .
H22A H 0.1123 0.7035 0.0872 0.078 Uiso 1 1 calc R
H22B H 0.2289 0.7694 0.0172 0.078 Uiso 1 1 calc R
C23 C 0.271(2) 0.673(3) 0.2044(12) 0.059(5) Uiso 1 1 d .
H23A H 0.1847 0.7602 0.2100 0.070 Uiso 1 1 calc R
H23B H 0.3545 0.6836 0.2346 0.070 Uiso 1 1 calc R
C24 C 0.208(2) 0.555(2) 0.2489(11) 0.048(4) Uiso 1 1 d .
H24A H 0.1268 0.5917 0.3003 0.058 Uiso 1 1 calc R
H24B H 0.1541 0.5241 0.2075 0.058 Uiso 1 1 calc R
C25 C 0.433(2) 0.367(2) 0.2045(11) 0.043(4) Uiso 1 1 d .
H25A H 0.5004 0.4269 0.1765 0.051 Uiso 1 1 calc R
H25B H 0.3736 0.3517 0.1606 0.051 Uiso 1 1 calc R
C26 C 0.538(2) 0.228(2) 0.2333(11) 0.044(4) Uiso 1 1 d .
H26A H 0.6240 0.1938 0.1835 0.052 Uiso 1 1 calc R
H26B H 0.5883 0.2442 0.2816 0.052 Uiso 1 1 calc R

loop_
_atom_site_aniso_label
_atom_site_aniso_U_11
_atom_site_aniso_U_22
_atom_site_aniso_U_33
_atom_site_aniso_U_23
_atom_site_aniso_U_13
_atom_site_aniso_U_12
Pt1 0.0367(4) 0.0353(6) 0.0466(5) 0.0054(4) -0.0050(3) -0.0074(3)
Cl1 0.055(3) 0.052(4) 0.050(3) 0.001(3) 0.007(2) -0.010(3)

loop_
_atom_type_symbol
_atom_type_description
_atom_type_scat_dispersion_real
_atom_type_scat_dispersion_imag
_atom_type_scat_source
Pt Pt -1.7033 8.3905 'International Tables Vol C Tables 4.2.6.8 and 6.1.1.4'
Cl Cl 0.1484 0.1585 'International Tables Vol C Tables 4.2.6.8 and 6.1.1.4'
O O 0.0106 0.0060 'International Tables Vol C Tables 4.2.6.8 and 6.1.1.4'
N N 0.0061 0.0033 'International Tables Vol C Tables 4.2.6.8 and 6.1.1.4'
C C 0.0033 0.0016 'International Tables Vol C Tables 4.2.6.8 and 6.1.1.4'
H H 0.0000 0.0000 'International Tables Vol C Tables 4.2.6.8 and 6.1.1.4'

loop_
_geom_angle_atom_site_label_1
_geom_angle_atom_site_label_2
_geom_angle_atom_site_label_3
_geom_angle
N2 Pt1 N1 82.3(6)
N2 Pt1 C12 78.8(6)
N1 Pt1 C12 161.0(5)
N2 Pt1 Cl1 177.1(5)
N1 Pt1 Cl1 99.5(4)
C12 Pt1 Cl1 99.4(3)
C18 O1 C19 115.4(13)
C20 O2 C21 114.5(15)
C22 O3 C23 115.8(16)
C25 O4 C24 111.1(12)
C1 N1 C5 116.2(15)
C1 N1 Pt1 131.6(11)
C5 N1 Pt1 112.2(13)
C10 N2 C6 119.4(13)
C10 N2 Pt1 121.8(10)
C6 N2 Pt1 118.8(13)
C8 N3 C26 120.4(15)
C8 N3 C17 123.1(14)
C26 N3 C17 115.5(13)
C2 C1 N1 123.0(16)
C3 C2 C1 119(2)
C4 C3 C2 122.5(19)
C3 C4 C5 119.3(16)
C4 C5 N1 120.4(18)
C4 C5 C6 123.5(15)
N1 C5 C6 116.2(15)
C7 C6 N2 120.1(17)
C7 C6 C5 129.4(15)
N2 C6 C5 110.5(13)
C6 C7 C8 122.8(14)
N3 C8 C7 123.9(14)
N3 C8 C9 118.9(17)
C7 C8 C9 117.2(14)
C10 C9 C8 117.0(18)
N2 C10 C9 123.4(14)
N2 C10 C11 111.2(13)
C9 C10 C11 125.5(17)
C16 C11 C12 120.6(14)
C16 C11 C10 124.0(15)
C12 C11 C10 115.3(16)
C13 C12 C11 117.7(17)
C13 C12 Pt1 129.4(14)
C11 C12 Pt1 112.9(10)
C14 C13 C12 122.5(19)
C13 C14 C15 120.9(18)
C16 C15 C14 117(2)
C11 C16 C15 121.0(18)
N3 C17 C18 113.0(19)
O1 C18 C17 109.7(14)
O1 C19 C20 109.7(15)
O2 C20 C19 110.3(16)
C22 C21 O2 112.9(17)
C21 C22 O3 111(2)
O3 C23 C24 112(2)
O4 C24 C23 115.8(14)
O4 C25 C26 111.4(13)
N3 C26 C25 116.3(13)

loop_
_geom_bond_atom_site_label_1
_geom_bond_atom_site_label_2
_geom_bond_distance
Pt1 N2 1.944(12)
Pt1 N1 1.984(17)
Pt1 C12 2.106(16)
Pt1 Cl1 2.319(4)
O1 C18 1.38(2)
O1 C19 1.42(2)
O2 C20 1.42(3)
O2 C21 1.45(2)
O3 C22 1.43(2)
O3 C23 1.43(2)
O4 C25 1.41(2)
O4 C24 1.43(2)
N1 C1 1.41(3)
N1 C5 1.42(2)
N2 C10 1.34(2)
N2 C6 1.37(2)
N3 C8 1.362(19)
N3 C26 1.46(2)
N3 C17 1.47(3)
C1 C2 1.38(3)
C2 C3 1.37(2)
C3 C4 1.36(3)
C4 C5 1.42(3)
C5 C6 1.48(3)
C6 C7 1.35(2)
C7 C8 1.36(2)
C8 C9 1.46(2)
C9 C10 1.37(2)
C10 C11 1.51(2)
C11 C16 1.36(3)
C11 C12 1.36(2)
C12 C13 1.34(2)
C13 C14 1.33(3)
C14 C15 1.36(3)
C15 C16 1.36(2)
C17 C18 1.52(2)
C19 C20 1.48(3)
C21 C22 1.42(3)
C23 C24 1.49(2)
C25 C26 1.51(3)
